data_4028243
loop_
_publ_author_name
'Rajneesh Misra'
'Prabhat Gautam'
'Thaksen Jadhav'
'Shaikh M. Mobin'

_publ_section_title
;
 Donor-Acceptor Ferrocenyl-Substituted Benzothiadiazoles: Synthesis,
 Structure, and Properties
;
_journal_name_full 'Journal of Organic Chemistry'
_journal_page_first 4940
_journal_page_last 4948
_journal_paper_doi 10.1021/jo4005734
_journal_volume 78
_journal_year 2013
_chemical_formula_sum 'C38 H22 Fe2 N4 S2'
_chemical_formula_weight 710.42
_chemical_name_systematic
;
 ?
;
_space_group_IT_number 14
_symmetry_cell_setting monoclinic
_symmetry_space_group_name_Hall '-P 2ybc'
_symmetry_space_group_name_H-M 'P 1 21/c 1'
_atom_sites_solution_hydrogens geom
_atom_sites_solution_primary direct
_atom_sites_solution_secondary difmap
_audit_creation_method SHELXL-97
_cell_angle_alpha 90.00
_cell_angle_beta 96.169(3)
_cell_angle_gamma 90.00
_cell_formula_units_Z 2
_cell_length_a 5.8557(2)
_cell_length_b 11.1797(3)
_cell_length_c 23.0458(7)
_cell_measurement_reflns_used 6576
_cell_measurement_temperature 150(2)
_cell_measurement_theta_max 32.4922
_cell_measurement_theta_min 3.2238
_cell_volume 1499.96(8)
_computing_cell_refinement 'CrysAlis RED, Oxford Diffraction Ltd.,'
_computing_data_collection 'CrysAlis CCD, Oxford Diffraction Ltd.,'
_computing_data_reduction 'CrysAlis RED, Oxford Diffraction Ltd.,'
_computing_molecular_graphics Ortep3
_computing_publication_material Shelx97
_computing_structure_refinement 'SHELXL-97 (Sheldrick, 1997)'
_computing_structure_solution 'SHELXS-97 (Sheldrick, 1997)'
_diffrn_ambient_temperature 150(2)
_diffrn_detector_area_resol_mean 15.9948
_diffrn_measured_fraction_theta_full 0.999
_diffrn_measured_fraction_theta_max 0.999
_diffrn_measurement_device_type 'OXFORD DIFFRACTION SUPER NOVA'
_diffrn_measurement_method \w/q-scan
_diffrn_radiation_monochromator graphite
_diffrn_radiation_source 'Micro-Focus (Mo) x-ray Source'
_diffrn_radiation_type MoK\a
_diffrn_radiation_wavelength 0.71073
_diffrn_reflns_av_R_equivalents 0.0243
_diffrn_reflns_av_sigmaI/netI 0.0187
_diffrn_reflns_limit_h_max 6
_diffrn_reflns_limit_h_min -6
_diffrn_reflns_limit_k_max 13
_diffrn_reflns_limit_k_min -13
_diffrn_reflns_limit_l_max 27
_diffrn_reflns_limit_l_min -27
_diffrn_reflns_number 11530
_diffrn_reflns_theta_full 25.00
_diffrn_reflns_theta_max 25.00
_diffrn_reflns_theta_min 3.23
_exptl_absorpt_coefficient_mu 1.143
_exptl_absorpt_correction_T_max 0.7790
_exptl_absorpt_correction_T_min 0.7041
_exptl_absorpt_correction_type multi-scan
_exptl_absorpt_process_details
;
CrysAlis RED, Oxford Diffraction Ltd.,
Version 1.171.31.7 (release 18-10-2006 CrysAlis171 .NET)
(compiled Oct 18 2006,16:28:17)
empirical absorption correction using spherical harmonics,
 implemented in SCALE3 ABSPACK scaling algorithm.
;
_exptl_crystal_colour black
_exptl_crystal_density_diffrn 1.573
_exptl_crystal_description block
_exptl_crystal_F_000 724
_exptl_crystal_size_max 0.33
_exptl_crystal_size_mid 0.28
_exptl_crystal_size_min 0.23
_refine_diff_density_max 0.291
_refine_diff_density_min -0.217
_refine_diff_density_rms 0.049
_refine_ls_extinction_method none
_refine_ls_goodness_of_fit_ref 1.118
_refine_ls_hydrogen_treatment riding
_refine_ls_matrix_type full
_refine_ls_number_parameters 236
_refine_ls_number_reflns 2620
_refine_ls_number_restraints 55
_refine_ls_restrained_S_all 1.108
_refine_ls_R_factor_all 0.0413
_refine_ls_R_factor_gt 0.0361
_refine_ls_shift/su_max 0.001
_refine_ls_shift/su_mean 0.000
_refine_ls_structure_factor_coef Fsqd
_refine_ls_weighting_details 'calc w=1/[\s^2^(Fo^2^)+(0.0518P)^2^+0.9143P] where P=(Fo^2^+2Fc^2^)/3'
_refine_ls_weighting_scheme calc
_refine_ls_wR_factor_gt 0.1033
_refine_ls_wR_factor_ref 0.1068
_reflns_number_gt 2345
_reflns_number_total 2620
_reflns_threshold_expression >2sigma(I)
_cod_data_source_file jo4005734_si_002_1.cif
_cod_data_source_block rm045
_cod_original_sg_symbol_H-M 'P 21/c'
_cod_database_code 4028243

loop_
_symmetry_equiv_pos_as_xyz
'x, y, z'
'-x, y+1/2, -z+1/2'
'-x, -y, -z'
'x, -y-1/2, z-1/2'

loop_
_atom_site_label
_atom_site_type_symbol
_atom_site_fract_x
_atom_site_fract_y
_atom_site_fract_z
_atom_site_U_iso_or_equiv
_atom_site_adp_type
_atom_site_occupancy
_atom_site_symmetry_multiplicity
_atom_site_calc_flag
_atom_site_refinement_flags
_atom_site_disorder_assembly
_atom_site_disorder_group
Fe1 Fe 0.17723(6) -0.22602(3) 0.811558(16) 0.04190(16) Uani 1 1 d . A .
C1 C 0.7413(6) 0.1720(3) 0.91880(15) 0.0658(9) Uani 1 1 d U . .
C2 C 0.5264(6) 0.2049(3) 0.88889(13) 0.0581(8) Uani 1 1 d . A .
C3 C 0.4534(6) 0.3208(3) 0.89392(15) 0.0680(9) Uani 1 1 d . . .
H3 H 0.3082 0.3441 0.8749 0.082 Uiso 1 1 calc R A .
C4 C 0.5888(7) 0.4049(3) 0.92642(16) 0.0751(11) Uani 1 1 d . A .
H4 H 0.5328 0.4842 0.9291 0.090 Uiso 1 1 calc R . .
C5 C 0.8007(7) 0.3768(3) 0.95474(14) 0.0671(10) Uani 1 1 d . . .
C6 C 0.8785(7) 0.2575(3) 0.95128(16) 0.0686(9) Uani 1 1 d U A .
C7 C 0.9416(7) 0.4639(3) 0.98696(15) 0.0777(11) Uani 1 1 d . . .
C8 C 0.3935(6) 0.1171(3) 0.85489(14) 0.0615(8) Uani 1 1 d . . .
C9 C 0.2897(6) 0.0415(3) 0.82673(14) 0.0576(8) Uani 1 1 d . A .
C10 C 0.1687(5) -0.0490(2) 0.79188(13) 0.0475(7) Uani 1 1 d . . .
C11 C 0.2586(5) -0.1153(3) 0.74675(13) 0.0500(7) Uani 1 1 d . A .
H11 H 0.4065 -0.1059 0.7340 0.060 Uiso 1 1 calc R . .
C12 C 0.0888(5) -0.1977(3) 0.72432(13) 0.0515(7) Uani 1 1 d . . .
H12 H 0.1026 -0.2533 0.6937 0.062 Uiso 1 1 calc R A .
C13 C -0.1036(5) -0.1834(3) 0.75498(13) 0.0508(7) Uani 1 1 d . A .
H13 H -0.2422 -0.2280 0.7486 0.061 Uiso 1 1 calc R . .
C14 C -0.0573(5) -0.0916(2) 0.79706(13) 0.0501(7) Uani 1 1 d . A .
H14 H -0.1582 -0.0637 0.8237 0.060 Uiso 1 1 calc R . .
C15 C 0.4664(6) -0.2978(5) 0.8522(3) 0.108(2) Uani 1 1 d . . .
H15 H 0.6176 -0.2747 0.8457 0.130 Uiso 1 1 calc R A .
C16 C 0.3266(12) -0.3874(4) 0.8219(2) 0.1045(18) Uani 1 1 d . A .
H16 H 0.3680 -0.4362 0.7909 0.125 Uiso 1 1 calc R . .
C17 C 0.1271(9) -0.3902(4) 0.8450(2) 0.0923(14) Uani 1 1 d . . .
H17 H 0.0023 -0.4419 0.8328 0.111 Uiso 1 1 calc R A .
C18 C 0.1293(8) -0.3098(5) 0.88747(19) 0.0878(13) Uani 1 1 d . A .
H18 H 0.0059 -0.2955 0.9102 0.105 Uiso 1 1 calc R . .
C19 C 0.3322(9) -0.2514(4) 0.89368(19) 0.0878(14) Uani 1 1 d . A .
H19 H 0.3759 -0.1900 0.9212 0.105 Uiso 1 1 calc R . .
N1 N 0.838(7) 0.077(3) 0.9173(15) 0.082(7) Uani 0.251(2) 1 d PU A 1
S1 S 1.0893(19) 0.0957(10) 0.9598(6) 0.110(4) Uani 0.251(2) 1 d PU A 1
N2 N 1.059(6) 0.232(2) 0.9759(16) 0.081(7) Uani 0.251(2) 1 d PU A 1
N1A N 0.804(7) 0.053(2) 0.9284(14) 0.063(6) Uani 0.251(2) 1 d PU A 2
S1A S 1.0397(17) 0.0578(6) 0.9700(5) 0.074(2) Uani 0.251(2) 1 d PU . 2
N2A N 1.063(6) 0.2012(19) 0.9849(14) 0.062(5) Uani 0.251(2) 1 d PU A 2

loop_
_atom_site_aniso_label
_atom_site_aniso_U_11
_atom_site_aniso_U_22
_atom_site_aniso_U_33
_atom_site_aniso_U_23
_atom_site_aniso_U_13
_atom_site_aniso_U_12
Fe1 0.0464(3) 0.0329(2) 0.0452(3) 0.00041(15) -0.00041(17) -0.00127(15)
C1 0.078(2) 0.062(2) 0.0542(19) -0.0051(16) -0.0092(16) -0.0092(18)
C2 0.077(2) 0.0480(17) 0.0462(16) 0.0019(13) -0.0087(15) -0.0188(15)
C3 0.085(2) 0.0462(17) 0.066(2) 0.0023(15) -0.0233(17) -0.0144(17)
C4 0.110(3) 0.0428(17) 0.065(2) 0.0035(15) -0.023(2) -0.0168(18)
C5 0.092(2) 0.064(2) 0.0419(16) 0.0062(14) -0.0097(16) -0.0380(18)
C6 0.071(2) 0.076(2) 0.056(2) -0.0005(16) -0.0099(17) -0.0200(18)
C7 0.109(3) 0.072(2) 0.0470(18) 0.0064(15) -0.0120(18) -0.045(2)
C8 0.076(2) 0.0432(17) 0.0614(19) 0.0033(14) -0.0119(16) -0.0137(15)
C9 0.0707(19) 0.0343(15) 0.0630(19) 0.0058(13) -0.0137(15) -0.0061(14)
C10 0.0530(16) 0.0336(13) 0.0525(16) 0.0022(12) -0.0101(12) -0.0024(11)
C11 0.0491(15) 0.0479(16) 0.0525(17) 0.0083(13) 0.0033(12) -0.0041(13)
C12 0.0621(18) 0.0473(16) 0.0437(15) -0.0046(12) -0.0015(13) -0.0004(13)
C13 0.0479(15) 0.0436(15) 0.0578(17) -0.0057(13) -0.0085(13) -0.0025(12)
C14 0.0489(15) 0.0402(15) 0.0600(18) -0.0052(13) 0.0006(13) 0.0043(12)
C15 0.0430(19) 0.137(4) 0.142(5) 0.095(4) -0.003(2) 0.007(2)
C16 0.159(5) 0.069(3) 0.083(3) 0.006(2) 0.005(3) 0.067(3)
C17 0.117(4) 0.050(2) 0.102(3) 0.026(2) -0.025(3) -0.019(2)
C18 0.086(3) 0.107(3) 0.071(3) 0.041(3) 0.011(2) 0.009(3)
C19 0.124(4) 0.064(2) 0.065(2) 0.0067(18) -0.040(3) -0.003(2)
N1 0.076(10) 0.095(11) 0.072(15) -0.031(13) -0.001(9) 0.012(10)
S1 0.075(4) 0.142(9) 0.109(7) -0.036(7) -0.005(4) 0.021(5)
N2 0.055(9) 0.113(13) 0.074(16) -0.013(13) 0.003(7) -0.009(10)
N1A 0.090(13) 0.046(8) 0.050(10) -0.001(6) -0.013(9) 0.005(7)
S1A 0.086(5) 0.058(3) 0.072(3) 0.001(2) -0.018(3) 0.013(3)
N2A 0.076(10) 0.061(8) 0.044(9) 0.003(7) -0.018(7) 0.005(8)

loop_
_atom_type_symbol
_atom_type_description
_atom_type_scat_dispersion_real
_atom_type_scat_dispersion_imag
_atom_type_scat_source
C C 0.0033 0.0016 'International Tables Vol C Tables 4.2.6.8 and 6.1.1.4'
H H 0.0000 0.0000 'International Tables Vol C Tables 4.2.6.8 and 6.1.1.4'
N N 0.0061 0.0033 'International Tables Vol C Tables 4.2.6.8 and 6.1.1.4'
S S 0.1246 0.1234 'International Tables Vol C Tables 4.2.6.8 and 6.1.1.4'
Fe Fe 0.3463 0.8444 'International Tables Vol C Tables 4.2.6.8 and 6.1.1.4'

loop_
_geom_angle_atom_site_label_1
_geom_angle_atom_site_label_2
_geom_angle_atom_site_label_3
_geom_angle
_geom_angle_site_symmetry_1
_geom_angle_site_symmetry_3
C16 Fe1 C15 41.6(2) . .
C16 Fe1 C17 38.7(2) . .
C15 Fe1 C17 67.06(18) . .
C16 Fe1 C19 67.55(18) . .
C15 Fe1 C19 40.5(2) . .
C17 Fe1 C19 65.60(17) . .
C16 Fe1 C10 154.5(2) . .
C15 Fe1 C10 119.50(18) . .
C17 Fe1 C10 165.5(2) . .
C19 Fe1 C10 110.03(14) . .
C16 Fe1 C18 65.3(2) . .
C15 Fe1 C18 66.53(18) . .
C17 Fe1 C18 38.24(19) . .
C19 Fe1 C18 38.85(19) . .
C10 Fe1 C18 129.80(18) . .
C16 Fe1 C11 120.02(19) . .
C15 Fe1 C11 109.45(14) . .
C17 Fe1 C11 152.3(2) . .
C19 Fe1 C11 130.78(17) . .
C10 Fe1 C11 41.00(12) . .
C18 Fe1 C11 167.91(18) . .
C16 Fe1 C14 163.5(2) . .
C15 Fe1 C14 152.7(2) . .
C17 Fe1 C14 127.45(19) . .
C19 Fe1 C14 118.80(17) . .
C10 Fe1 C14 40.95(11) . .
C18 Fe1 C14 109.16(16) . .
C11 Fe1 C14 68.78(12) . .
C16 Fe1 C13 126.6(2) . .
C15 Fe1 C13 165.9(2) . .
C17 Fe1 C13 108.33(16) . .
C19 Fe1 C13 151.27(19) . .
C10 Fe1 C13 68.36(11) . .
C18 Fe1 C13 118.76(16) . .
C11 Fe1 C13 68.01(12) . .
C14 Fe1 C13 40.67(11) . .
C16 Fe1 C12 108.47(16) . .
C15 Fe1 C12 129.1(2) . .
C17 Fe1 C12 118.84(17) . .
C19 Fe1 C12 168.17(19) . .
C10 Fe1 C12 68.41(12) . .
C18 Fe1 C12 150.94(17) . .
C11 Fe1 C12 40.47(12) . .
C14 Fe1 C12 68.29(12) . .
C13 Fe1 C12 40.11(12) . .
N1 C1 N1A 17(3) . .
N1 C1 C6 111.7(17) . .
N1A C1 C6 116.0(14) . .
N1 C1 C2 127.6(17) . .
N1A C1 C2 122.1(14) . .
C6 C1 C2 120.5(4) . .
C3 C2 C1 118.2(3) . .
C3 C2 C8 122.5(3) . .
C1 C2 C8 119.3(3) . .
C2 C3 C4 121.2(3) . .
C2 C3 H3 119.4 . .
C4 C3 H3 119.4 . .
C5 C4 C3 122.2(4) . .
C5 C4 H4 118.9 . .
C3 C4 H4 118.9 . .
C4 C5 C6 117.9(3) . .
C4 C5 C7 122.1(4) . .
C6 C5 C7 120.0(4) . .
N2 C6 N2A 14(3) . .
N2 C6 C1 121.2(15) . .
N2A C6 C1 110.4(11) . .
N2 C6 C5 118.8(15) . .
N2A C6 C5 128.6(11) . .
C1 C6 C5 120.0(4) . .
C7 C7 C5 179.4(5) 3_767 .
C9 C8 C2 177.7(4) . .
C8 C9 C10 178.7(4) . .
C14 C10 C11 107.9(2) . .
C14 C10 C9 126.8(3) . .
C11 C10 C9 125.4(3) . .
C14 C10 Fe1 69.86(15) . .
C11 C10 Fe1 69.68(15) . .
C9 C10 Fe1 124.4(2) . .
C12 C11 C10 107.8(3) . .
C12 C11 Fe1 70.18(16) . .
C10 C11 Fe1 69.32(16) . .
C12 C11 H11 126.1 . .
C10 C11 H11 126.1 . .
Fe1 C11 H11 126.0 . .
C13 C12 C11 108.3(3) . .
C13 C12 Fe1 69.79(17) . .
C11 C12 Fe1 69.34(16) . .
C13 C12 H12 125.9 . .
C11 C12 H12 125.9 . .
Fe1 C12 H12 126.6 . .
C12 C13 C14 108.8(3) . .
C12 C13 Fe1 70.10(16) . .
C14 C13 Fe1 69.55(16) . .
C12 C13 H13 125.6 . .
C14 C13 H13 125.6 . .
Fe1 C13 H13 126.3 . .
C13 C14 C10 107.2(3) . .
C13 C14 Fe1 69.77(16) . .
C10 C14 Fe1 69.20(15) . .
C13 C14 H14 126.4 . .
C10 C14 H14 126.4 . .
Fe1 C14 H14 126.2 . .
C19 C15 C16 105.1(4) . .
C19 C15 Fe1 70.4(2) . .
C16 C15 Fe1 69.0(2) . .
C19 C15 H15 127.5 . .
C16 C15 H15 127.5 . .
Fe1 C15 H15 124.7 . .
C17 C16 C15 107.6(4) . .
C17 C16 Fe1 71.3(2) . .
C15 C16 Fe1 69.3(2) . .
C17 C16 H16 126.2 . .
C15 C16 H16 126.2 . .
Fe1 C16 H16 124.7 . .
C18 C17 C16 109.8(4) . .
C18 C17 Fe1 71.1(2) . .
C16 C17 Fe1 70.0(2) . .
C18 C17 H17 125.1 . .
C16 C17 H17 125.1 . .
Fe1 C17 H17 125.3 . .
C17 C18 C19 110.1(4) . .
C17 C18 Fe1 70.6(2) . .
C19 C18 Fe1 70.5(2) . .
C17 C18 H18 124.9 . .
C19 C18 H18 124.9 . .
Fe1 C18 H18 125.5 . .
C18 C19 C15 107.5(4) . .
C18 C19 Fe1 70.6(2) . .
C15 C19 Fe1 69.1(2) . .
C18 C19 H19 126.3 . .
C15 C19 H19 126.3 . .
Fe1 C19 H19 125.6 . .
C1 N1 S1 105(2) . .
N2 S1 N1 97.9(17) . .
C6 N2 S1 104(2) . .
C1 N1A S1A 105.1(16) . .
N1A S1A N2A 101.9(13) . .
N1A S1A S1A 98.3(12) . 3_757
N2A S1A S1A 120.8(15) . 3_757
C6 N2A S1A 106.2(17) . .

loop_
_geom_bond_atom_site_label_1
_geom_bond_atom_site_label_2
_geom_bond_distance
_geom_bond_site_symmetry_2
Fe1 C16 2.008(4) .
Fe1 C15 2.012(4) .
Fe1 C17 2.024(4) .
Fe1 C19 2.029(4) .
Fe1 C10 2.030(3) .
Fe1 C18 2.031(4) .
Fe1 C11 2.035(3) .
Fe1 C14 2.039(3) .
Fe1 C13 2.042(3) .
Fe1 C12 2.046(3) .
C1 N1 1.20(4) .
C1 N1A 1.39(3) .
C1 C6 1.411(5) .
C1 C2 1.417(5) .
C2 C3 1.373(5) .
C2 C8 1.432(4) .
C3 C4 1.395(4) .
C3 H3 0.9500 .
C4 C5 1.375(5) .
C4 H4 0.9500 .
C5 C6 1.414(5) .
C5 C7 1.432(4) .
C6 N2 1.18(3) .
C6 N2A 1.41(3) .
C7 C7 1.179(6) 3_767
C8 C9 1.191(4) .
C9 C10 1.431(4) .
C10 C14 1.423(4) .
C10 C11 1.424(4) .
C11 C12 1.412(4) .
C11 H11 0.9500 .
C12 C13 1.402(4) .
C12 H12 0.9500 .
C13 C14 1.418(4) .
C13 H13 0.9500 .
C14 H14 0.9500 .
C15 C19 1.400(7) .
C15 C16 1.428(7) .
C15 H15 0.9500 .
C16 C17 1.335(7) .
C16 H16 0.9500 .
C17 C18 1.328(6) .
C17 H17 0.9500 .
C18 C19 1.350(6) .
C18 H18 0.9500 .
C19 H19 0.9500 .
N1 S1 1.69(4) .
S1 N2 1.58(3) .
N1A S1A 1.59(3) .
S1A N2A 1.64(2) .
S1A S1A 1.984(16) 3_757

loop_
_geom_torsion_atom_site_label_1
_geom_torsion_atom_site_label_2
_geom_torsion_atom_site_label_3
_geom_torsion_atom_site_label_4
_geom_torsion
_geom_torsion_site_symmetry_1
_geom_torsion_site_symmetry_4
N1 C1 C2 C3 -176(2) . .
N1A C1 C2 C3 163.8(17) . .
C6 C1 C2 C3 -1.9(5) . .
N1 C1 C2 C8 4(2) . .
N1A C1 C2 C8 -16.0(18) . .
C6 C1 C2 C8 178.2(3) . .
C1 C2 C3 C4 1.5(5) . .
C8 C2 C3 C4 -178.7(4) . .
C2 C3 C4 C5 0.2(6) . .
C3 C4 C5 C6 -1.4(6) . .
C3 C4 C5 C7 178.6(4) . .
N1 C1 C6 N2 -4(3) . .
N1A C1 C6 N2 14(3) . .
C2 C1 C6 N2 -179(2) . .
N1 C1 C6 N2A -15(3) . .
N1A C1 C6 N2A 4(2) . .
C2 C1 C6 N2A 170.1(18) . .
N1 C1 C6 C5 175.8(18) . .
N1A C1 C6 C5 -165.8(17) . .
C2 C1 C6 C5 0.7(6) . .
C4 C5 C6 N2 -179(2) . .
C7 C5 C6 N2 1(2) . .
C4 C5 C6 N2A -166(2) . .
C7 C5 C6 N2A 14(2) . .
C4 C5 C6 C1 0.9(5) . .
C7 C5 C6 C1 -179.0(3) . .
C4 C5 C7 C7 -85(66) . 3_767
C6 C5 C7 C7 95(66) . 3_767
C3 C2 C8 C9 166(9) . .
C1 C2 C8 C9 -14(9) . .
C2 C8 C9 C10 -61(20) . .
C8 C9 C10 C14 -163(15) . .
C8 C9 C10 C11 19(15) . .
C8 C9 C10 Fe1 108(15) . .
C16 Fe1 C10 C14 169.1(4) . .
C15 Fe1 C10 C14 -154.9(3) . .
C17 Fe1 C10 C14 -41.5(6) . .
C19 Fe1 C10 C14 -111.2(2) . .
C18 Fe1 C10 C14 -72.1(2) . .
C11 Fe1 C10 C14 119.0(2) . .
C13 Fe1 C10 C14 38.02(18) . .
C12 Fe1 C10 C14 81.31(19) . .
C16 Fe1 C10 C11 50.2(4) . .
C15 Fe1 C10 C11 86.1(3) . .
C17 Fe1 C10 C11 -160.4(6) . .
C19 Fe1 C10 C11 129.8(2) . .
C18 Fe1 C10 C11 169.0(2) . .
C14 Fe1 C10 C11 -119.0(2) . .
C13 Fe1 C10 C11 -80.93(18) . .
C12 Fe1 C10 C11 -37.64(17) . .
C16 Fe1 C10 C9 -69.5(5) . .
C15 Fe1 C10 C9 -33.5(4) . .
C17 Fe1 C10 C9 80.0(7) . .
C19 Fe1 C10 C9 10.2(3) . .
C18 Fe1 C10 C9 49.4(3) . .
C11 Fe1 C10 C9 -119.6(3) . .
C14 Fe1 C10 C9 121.4(4) . .
C13 Fe1 C10 C9 159.4(3) . .
C12 Fe1 C10 C9 -157.3(3) . .
C14 C10 C11 C12 0.2(3) . .
C9 C10 C11 C12 178.3(3) . .
Fe1 C10 C11 C12 59.9(2) . .
C14 C10 C11 Fe1 -59.66(19) . .
C9 C10 C11 Fe1 118.4(3) . .
C16 Fe1 C11 C12 83.5(3) . .
C15 Fe1 C11 C12 128.1(3) . .
C17 Fe1 C11 C12 50.6(4) . .
C19 Fe1 C11 C12 168.7(2) . .
C10 Fe1 C11 C12 -119.0(2) . .
C18 Fe1 C11 C12 -163.5(7) . .
C14 Fe1 C11 C12 -81.00(19) . .
C13 Fe1 C11 C12 -37.11(17) . .
C16 Fe1 C11 C10 -157.6(2) . .
C15 Fe1 C11 C10 -112.9(3) . .
C17 Fe1 C11 C10 169.6(3) . .
C19 Fe1 C11 C10 -72.4(3) . .
C18 Fe1 C11 C10 -44.5(8) . .
C14 Fe1 C11 C10 37.96(16) . .
C13 Fe1 C11 C10 81.85(17) . .
C12 Fe1 C11 C10 119.0(2) . .
C10 C11 C12 C13 -0.2(3) . .
Fe1 C11 C12 C13 59.1(2) . .
C10 C11 C12 Fe1 -59.31(19) . .
C16 Fe1 C12 C13 125.4(3) . .
C15 Fe1 C12 C13 167.2(3) . .
C17 Fe1 C12 C13 84.5(3) . .
C19 Fe1 C12 C13 -166.3(6) . .
C10 Fe1 C12 C13 -81.61(18) . .
C18 Fe1 C12 C13 53.2(4) . .
C11 Fe1 C12 C13 -119.7(3) . .
C14 Fe1 C12 C13 -37.40(17) . .
C16 Fe1 C12 C11 -114.9(3) . .
C15 Fe1 C12 C11 -73.0(3) . .
C17 Fe1 C12 C11 -155.8(2) . .
C19 Fe1 C12 C11 -46.6(7) . .
C10 Fe1 C12 C11 38.12(17) . .
C18 Fe1 C12 C11 173.0(3) . .
C14 Fe1 C12 C11 82.33(19) . .
C13 Fe1 C12 C11 119.7(3) . .
C11 C12 C13 C14 0.1(3) . .
Fe1 C12 C13 C14 59.0(2) . .
C11 C12 C13 Fe1 -58.8(2) . .
C16 Fe1 C13 C12 -74.4(3) . .
C15 Fe1 C13 C12 -44.9(6) . .
C17 Fe1 C13 C12 -113.3(2) . .
C19 Fe1 C13 C12 174.2(3) . .
C10 Fe1 C13 C12 81.75(19) . .
C18 Fe1 C13 C12 -153.7(2) . .
C11 Fe1 C13 C12 37.43(17) . .
C14 Fe1 C13 C12 120.0(3) . .
C16 Fe1 C13 C14 165.6(3) . .
C15 Fe1 C13 C14 -164.9(6) . .
C17 Fe1 C13 C14 126.7(2) . .
C19 Fe1 C13 C14 54.2(4) . .
C10 Fe1 C13 C14 -38.27(18) . .
C18 Fe1 C13 C14 86.3(3) . .
C11 Fe1 C13 C14 -82.59(19) . .
C12 Fe1 C13 C14 -120.0(3) . .
C12 C13 C14 C10 0.0(3) . .
Fe1 C13 C14 C10 59.30(19) . .
C12 C13 C14 Fe1 -59.3(2) . .
C11 C10 C14 C13 -0.1(3) . .
C9 C10 C14 C13 -178.2(3) . .
Fe1 C10 C14 C13 -59.7(2) . .
C11 C10 C14 Fe1 59.55(19) . .
C9 C10 C14 Fe1 -118.5(3) . .
C16 Fe1 C14 C13 -44.8(6) . .
C15 Fe1 C14 C13 172.1(3) . .
C17 Fe1 C14 C13 -73.5(3) . .
C19 Fe1 C14 C13 -153.6(2) . .
C10 Fe1 C14 C13 118.5(3) . .
C18 Fe1 C14 C13 -112.2(2) . .
C11 Fe1 C14 C13 80.53(19) . .
C12 Fe1 C14 C13 36.90(18) . .
C16 Fe1 C14 C10 -163.4(5) . .
C15 Fe1 C14 C10 53.5(4) . .
C17 Fe1 C14 C10 167.9(2) . .
C19 Fe1 C14 C10 87.9(2) . .
C18 Fe1 C14 C10 129.3(2) . .
C11 Fe1 C14 C10 -38.01(17) . .
C13 Fe1 C14 C10 -118.5(3) . .
C12 Fe1 C14 C10 -81.64(19) . .
C16 Fe1 C15 C19 -115.6(4) . .
C17 Fe1 C15 C19 -78.7(3) . .
C10 Fe1 C15 C19 86.8(3) . .
C18 Fe1 C15 C19 -37.0(3) . .
C11 Fe1 C15 C19 130.7(3) . .
C14 Fe1 C15 C19 49.5(4) . .
C13 Fe1 C15 C19 -152.2(5) . .
C12 Fe1 C15 C19 171.9(2) . .
C17 Fe1 C15 C16 36.8(3) . .
C19 Fe1 C15 C16 115.6(4) . .
C10 Fe1 C15 C16 -157.6(3) . .
C18 Fe1 C15 C16 78.6(3) . .
C11 Fe1 C15 C16 -113.7(3) . .
C14 Fe1 C15 C16 165.1(3) . .
C13 Fe1 C15 C16 -36.6(7) . .
C12 Fe1 C15 C16 -72.5(3) . .
C19 C15 C16 C17 0.2(4) . .
Fe1 C15 C16 C17 -61.4(3) . .
C19 C15 C16 Fe1 61.6(3) . .
C15 Fe1 C16 C17 117.9(4) . .
C19 Fe1 C16 C17 78.5(3) . .
C10 Fe1 C16 C17 168.2(3) . .
C18 Fe1 C16 C17 36.0(3) . .
C11 Fe1 C16 C17 -156.2(3) . .
C14 Fe1 C16 C17 -37.6(7) . .
C13 Fe1 C16 C17 -72.5(3) . .
C12 Fe1 C16 C17 -113.4(3) . .
C17 Fe1 C16 C15 -117.9(4) . .
C19 Fe1 C16 C15 -39.4(3) . .
C10 Fe1 C16 C15 50.3(5) . .
C18 Fe1 C16 C15 -81.8(3) . .
C11 Fe1 C16 C15 85.9(3) . .
C14 Fe1 C16 C15 -155.5(5) . .
C13 Fe1 C16 C15 169.6(3) . .
C12 Fe1 C16 C15 128.7(3) . .
C15 C16 C17 C18 -0.1(5) . .
Fe1 C16 C17 C18 -60.2(3) . .
C15 C16 C17 Fe1 60.2(3) . .
C16 Fe1 C17 C18 120.3(4) . .
C15 Fe1 C17 C18 80.7(3) . .
C19 Fe1 C17 C18 36.3(3) . .
C10 Fe1 C17 C18 -39.2(7) . .
C11 Fe1 C17 C18 169.1(3) . .
C14 Fe1 C17 C18 -72.3(3) . .
C13 Fe1 C17 C18 -113.5(3) . .
C12 Fe1 C17 C18 -156.0(3) . .
C15 Fe1 C17 C16 -39.6(3) . .
C19 Fe1 C17 C16 -84.0(3) . .
C10 Fe1 C17 C16 -159.5(5) . .
C18 Fe1 C17 C16 -120.3(4) . .
C11 Fe1 C17 C16 48.8(5) . .
C14 Fe1 C17 C16 167.4(3) . .
C13 Fe1 C17 C16 126.2(3) . .
C12 Fe1 C17 C16 83.7(3) . .
C16 C17 C18 C19 -0.1(5) . .
Fe1 C17 C18 C19 -59.6(3) . .
C16 C17 C18 Fe1 59.6(3) . .
C16 Fe1 C18 C17 -36.4(3) . .
C15 Fe1 C18 C17 -82.2(4) . .
C19 Fe1 C18 C17 -120.8(4) . .
C10 Fe1 C18 C17 168.1(3) . .
C11 Fe1 C18 C17 -155.1(7) . .
C14 Fe1 C18 C17 126.8(3) . .
C13 Fe1 C18 C17 83.3(3) . .
C12 Fe1 C18 C17 47.2(5) . .
C16 Fe1 C18 C19 84.3(3) . .
C15 Fe1 C18 C19 38.6(3) . .
C17 Fe1 C18 C19 120.8(4) . .
C10 Fe1 C18 C19 -71.1(3) . .
C11 Fe1 C18 C19 -34.4(9) . .
C14 Fe1 C18 C19 -112.4(3) . .
C13 Fe1 C18 C19 -155.9(3) . .
C12 Fe1 C18 C19 168.0(3) . .
C17 C18 C19 C15 0.2(5) . .
Fe1 C18 C19 C15 -59.5(3) . .
C17 C18 C19 Fe1 59.7(3) . .
C16 C15 C19 C18 -0.2(4) . .
Fe1 C15 C19 C18 60.5(3) . .
C16 C15 C19 Fe1 -60.7(3) . .
C16 Fe1 C19 C18 -78.0(3) . .
C15 Fe1 C19 C18 -118.4(4) . .
C17 Fe1 C19 C18 -35.7(3) . .
C10 Fe1 C19 C18 129.3(3) . .
C11 Fe1 C19 C18 171.0(3) . .
C14 Fe1 C19 C18 85.1(3) . .
C13 Fe1 C19 C18 48.0(4) . .
C12 Fe1 C19 C18 -150.5(6) . .
C16 Fe1 C19 C15 40.4(3) . .
C17 Fe1 C19 C15 82.6(3) . .
C10 Fe1 C19 C15 -112.3(3) . .
C18 Fe1 C19 C15 118.4(4) . .
C11 Fe1 C19 C15 -70.6(3) . .
C14 Fe1 C19 C15 -156.5(3) . .
C13 Fe1 C19 C15 166.4(3) . .
C12 Fe1 C19 C15 -32.1(8) . .
N1A C1 N1 S1 -105(10) . .
C6 C1 N1 S1 3(2) . .
C2 C1 N1 S1 177.9(6) . .
C1 N1 S1 N2 -2(3) . .
N2A C6 N2 S1 46(11) . .
C1 C6 N2 S1 2(3) . .
C5 C6 N2 S1 -177.7(10) . .
N1 S1 N2 C6 0(3) . .
N1 C1 N1A S1A 73(9) . .
C6 C1 N1A S1A -6(3) . .
C2 C1 N1A S1A -172.8(9) . .
C1 N1A S1A N2A 6(3) . .
C1 N1A S1A S1A 130.3(19) . 3_757
N2 C6 N2A S1A -140(14) . .
C1 C6 N2A S1A 1(3) . .
C5 C6 N2A S1A 169.3(8) . .
N1A S1A N2A C6 -4(3) . .
S1A S1A N2A C6 -111.9(19) 3_757 .
